data_7010374
loop_
_publ_author_name
'Bu, Xian-He'
'Du, Miao'
'Zhang, Lei'
'Liao, Dai-Zheng'
'Tang, Jin-Kui'
'Zhang, Ruo-Hua'
'Shionoya, Mitsuhiko'

_publ_section_title
;
 Novel nickel(II) complexes with diazamesocyclic ligands functionalized
 by additional phenol donor pendant(s): synthesis, characterization,
 crystal structures and magnetic properties
;
_journal_issue 5
_journal_name_full 'Journal of the Chemical Society, Dalton Transactions'
_journal_page_first 593
_journal_paper_doi 10.1039/b008297j
_journal_year 2001
_chemical_formula_sum 'C26 H39 N10 Ni2 O2.5'
_chemical_formula_weight 649.35
_chemical_name_systematic
; 
 ? 
;
_space_group_IT_number 14
_symmetry_cell_setting monoclinic
_symmetry_space_group_name_Hall '-P 2ybc'
_symmetry_space_group_name_H-M 'P 1 21/c 1'
_atom_sites_solution_hydrogens geom
_atom_sites_solution_primary direct
_atom_sites_solution_secondary difmap
_audit_creation_method SHELXL-97
_cell_angle_alpha 90.00
_cell_angle_beta 98.851(4)
_cell_angle_gamma 90.00
_cell_formula_units_Z 4
_cell_length_a 13.311(2)
_cell_length_b 16.542(3)
_cell_length_c 13.407(2)
_cell_measurement_temperature 293(2)
_cell_volume 2916.9(8)
_computing_cell_refinement 'Bruker SMART'
_computing_data_collection 'Bruker SMART'
_computing_data_reduction 'Bruker SHELXTL'
_computing_molecular_graphics 'Bruker SHELXTL'
_computing_publication_material 'Bruker SHELXTL'
_computing_structure_refinement 'SHELXL-97 (Sheldrick, 1997)'
_computing_structure_solution 'SHELXS-97 (Sheldrick, 1990)'
_diffrn_ambient_temperature 293(2)
_diffrn_measured_fraction_theta_full 0.997
_diffrn_measured_fraction_theta_max 0.997
_diffrn_measurement_device_type 'CCD area detector'
_diffrn_measurement_method 'phi and omega scans'
_diffrn_radiation_monochromator graphite
_diffrn_radiation_source 'fine-focus sealed tube'
_diffrn_radiation_type MoK\a
_diffrn_radiation_wavelength 0.71073
_diffrn_reflns_av_R_equivalents 0.0712
_diffrn_reflns_av_sigmaI/netI 0.0840
_diffrn_reflns_limit_h_max 15
_diffrn_reflns_limit_h_min -11
_diffrn_reflns_limit_k_max 19
_diffrn_reflns_limit_k_min -19
_diffrn_reflns_limit_l_max 15
_diffrn_reflns_limit_l_min -15
_diffrn_reflns_number 11942
_diffrn_reflns_theta_full 25.02
_diffrn_reflns_theta_max 25.02
_diffrn_reflns_theta_min 1.97
_exptl_absorpt_coefficient_mu 1.338
_exptl_absorpt_correction_type none
_exptl_crystal_colour green
_exptl_crystal_density_diffrn 1.491
_exptl_crystal_density_method 'not measured'
_exptl_crystal_F_000 1374
_refine_diff_density_max 0.832
_refine_diff_density_min -0.917
_refine_diff_density_rms 0.096
_refine_ls_extinction_method none
_refine_ls_goodness_of_fit_ref 0.956
_refine_ls_hydrogen_treatment mixed
_refine_ls_matrix_type full
_refine_ls_number_parameters 376
_refine_ls_number_reflns 5135
_refine_ls_number_restraints 0
_refine_ls_restrained_S_all 0.956
_refine_ls_R_factor_all 0.1050
_refine_ls_R_factor_gt 0.0569
_refine_ls_shift/su_max 0.001
_refine_ls_shift/su_mean 0.000
_refine_ls_structure_factor_coef Fsqd
_refine_ls_weighting_details 'calc w=1/[\s^2^(Fo^2^)+(0.0877P)^2^+0.0000P] where P=(Fo^2^+2Fc^2^)/3'
_refine_ls_weighting_scheme calc
_refine_ls_wR_factor_gt 0.1343
_refine_ls_wR_factor_ref 0.1561
_reflns_number_gt 3086
_reflns_number_total 5135
_reflns_threshold_expression >2sigma(I)
_cod_data_source_file b008297j.txt
_cod_data_source_block 1
_cod_depositor_comments
;
The following automatic conversions were performed:
'_symmetry_cell_setting' value 'Monoclinic' changed to 'monoclinic'
according to '/home/saulius/struct/CIF-dictionaries/cif_core.dic'
dictionary named 'cif_core.dic' version 2.4.1 from 2010-06-29.

Automatic conversion script
Id: cif_fix_enum 1527 2010-12-29 10:47:43Z saulius 
;
_cod_original_cell_volume 2916.8(9)
_cod_original_sg_symbol_H-M P2(1)/c
_cod_database_code 7010374

loop_
_symmetry_equiv_pos_as_xyz
'x, y, z'
'-x, y+1/2, -z+1/2'
'-x, -y, -z'
'x, -y-1/2, z-1/2'

loop_
_atom_site_label
_atom_site_type_symbol
_atom_site_fract_x
_atom_site_fract_y
_atom_site_fract_z
_atom_site_U_iso_or_equiv
_atom_site_adp_type
_atom_site_occupancy
_atom_site_symmetry_multiplicity
_atom_site_calc_flag
_atom_site_refinement_flags
_atom_site_disorder_assembly
_atom_site_disorder_group
Ni1 Ni 0.03669(5) 0.08905(4) 0.51973(4) 0.0298(2) Uani 1 1 d . . .
O1 O -0.0324(3) 0.0184(2) 0.4083(2) 0.0354(8) Uani 1 1 d . . .
O2 O 0.5653(3) 0.0293(2) -0.0493(3) 0.0514(10) Uani 1 1 d . . .
Ni2 Ni 0.49667(5) 0.08161(4) 0.05612(5) 0.0404(2) Uani 1 1 d . . .
O3 O -0.5000 0.0000 0.5000 0.30(3) Uani 0.50 2 d SP . .
O3' O -0.4197(9) 0.0210(10) 0.6268(11) 0.202(6) Uani 0.75 1 d P . .
C10 C -0.0345(4) 0.1851(3) 0.3405(4) 0.0385(13) Uani 1 1 d . . .
H10A H -0.0943 0.1881 0.3736 0.046 Uiso 1 1 calc R . .
H10B H -0.0328 0.2335 0.3000 0.046 Uiso 1 1 calc R . .
N11 N 0.0590(3) 0.1835(2) 0.4203(3) 0.0348(10) Uani 1 1 d . . .
C11 C -0.0442(4) 0.1127(3) 0.2719(4) 0.0334(12) Uani 1 1 d . . .
N12 N 0.1691(3) 0.1311(3) 0.6041(3) 0.0400(11) Uani 1 1 d . . .
H12B H 0.1817 0.0996 0.6603 0.048 Uiso 1 1 calc R . .
C12 C -0.0609(4) 0.1269(3) 0.1673(4) 0.0425(14) Uani 1 1 d . . .
H12A H -0.0625 0.1798 0.1437 0.051 Uiso 1 1 calc R . .
N13 N -0.0749(4) 0.1453(3) 0.5793(4) 0.0479(12) Uani 1 1 d . . .
C13 C -0.0749(5) 0.0642(4) 0.0992(4) 0.0493(16) Uani 1 1 d . . .
H13B H -0.0864 0.0747 0.0302 0.059 Uiso 1 1 calc R . .
N14 N -0.1608(5) 0.1290(3) 0.5517(4) 0.0593(14) Uani 1 1 d . . .
C14 C -0.0717(4) -0.0140(3) 0.1340(4) 0.0454(14) Uani 1 1 d . . .
H14A H -0.0808 -0.0567 0.0884 0.054 Uiso 1 1 calc R . .
C15 C -0.0550(4) -0.0296(3) 0.2377(4) 0.0416(14) Uani 1 1 d . . .
H15A H -0.0517 -0.0828 0.2606 0.050 Uiso 1 1 calc R . .
N15 N -0.2450(6) 0.1129(6) 0.5292(7) 0.124(3) Uani 1 1 d . . .
C16 C -0.0431(4) 0.0336(3) 0.3071(3) 0.0321(12) Uani 1 1 d . . .
C21 C 0.0589(4) 0.2634(3) 0.4710(4) 0.0430(14) Uani 1 1 d . . .
H21A H -0.0035 0.2687 0.4995 0.052 Uiso 1 1 calc R . .
H21B H 0.0592 0.3056 0.4208 0.052 Uiso 1 1 calc R . .
N21 N 0.4900(4) 0.1022(3) 0.2064(4) 0.0591(14) Uani 1 1 d . . .
H21C H 0.4493 0.0636 0.2274 0.071 Uiso 1 1 calc R . .
C22 C 0.1486(5) 0.2766(3) 0.5543(4) 0.0521(16) Uani 1 1 d . . .
H22A H 0.2105 0.2764 0.5244 0.062 Uiso 1 1 calc R . .
H22B H 0.1422 0.3297 0.5833 0.062 Uiso 1 1 calc R . .
N22 N 0.5861(4) 0.1855(3) 0.0625(4) 0.0565(13) Uani 1 1 d . . .
C23 C 0.1593(4) 0.2148(3) 0.6384(4) 0.0468(15) Uani 1 1 d . . .
H23A H 0.2187 0.2281 0.6871 0.056 Uiso 1 1 calc R . .
H23B H 0.1003 0.2183 0.6727 0.056 Uiso 1 1 calc R . .
N23 N 0.3740(5) 0.1401(4) -0.0220(5) 0.086(2) Uani 1 1 d . . .
C24 C 0.2548(5) 0.1186(4) 0.5463(4) 0.0572(17) Uani 1 1 d . . .
H24A H 0.2948 0.0726 0.5742 0.069 Uiso 1 1 calc R . .
H24B H 0.2985 0.1659 0.5541 0.069 Uiso 1 1 calc R . .
N24 N 0.3454(5) 0.1305(4) -0.1064(5) 0.0707(17) Uani 1 1 d . . .
C25 C 0.2182(5) 0.1039(4) 0.4329(4) 0.0550(17) Uani 1 1 d . . .
H25A H 0.2776 0.0964 0.4000 0.066 Uiso 1 1 calc R . .
H25B H 0.1801 0.0537 0.4259 0.066 Uiso 1 1 calc R . .
N25 N 0.3154(6) 0.1233(5) -0.1880(6) 0.121(3) Uani 1 1 d . . .
C26 C 0.1537(4) 0.1686(4) 0.3777(4) 0.0464(15) Uani 1 1 d . . .
H26A H 0.1927 0.2183 0.3804 0.056 Uiso 1 1 calc R . .
H26B H 0.1362 0.1532 0.3074 0.056 Uiso 1 1 calc R . .
C30 C 0.6061(5) 0.2014(4) -0.0432(5) 0.0643(18) Uani 1 1 d . . .
H30A H 0.5412 0.2056 -0.0871 0.077 Uiso 1 1 calc R . .
H30B H 0.6397 0.2534 -0.0440 0.077 Uiso 1 1 calc R . .
C31 C 0.6691(4) 0.1397(4) -0.0863(4) 0.0417(13) Uani 1 1 d . . .
C32 C 0.7509(4) 0.1668(4) -0.1309(4) 0.0550(16) Uani 1 1 d . . .
H32A H 0.7663 0.2216 -0.1302 0.066 Uiso 1 1 calc R . .
C33 C 0.8101(5) 0.1122(5) -0.1766(5) 0.0624(18) Uani 1 1 d . . .
H33A H 0.8629 0.1310 -0.2085 0.075 Uiso 1 1 calc R . .
C34 C 0.7902(5) 0.0314(5) -0.1743(5) 0.0617(18) Uani 1 1 d . . .
H34A H 0.8304 -0.0050 -0.2035 0.074 Uiso 1 1 calc R . .
C35 C 0.7110(4) 0.0038(4) -0.1290(4) 0.0534(16) Uani 1 1 d . . .
H35A H 0.7002 -0.0516 -0.1257 0.064 Uiso 1 1 calc R . .
C36 C 0.6457(4) 0.0569(4) -0.0875(4) 0.0437(14) Uani 1 1 d . . .
C41 C 0.4453(5) 0.1817(4) 0.2228(5) 0.0623(18) Uani 1 1 d . . .
H41A H 0.3804 0.1862 0.1790 0.075 Uiso 1 1 calc R . .
H41B H 0.4324 0.1845 0.2919 0.075 Uiso 1 1 calc R . .
C42 C 0.5076(6) 0.2497(5) 0.2043(5) 0.080(2) Uani 1 1 d . . .
H42A H 0.5713 0.2463 0.2503 0.096 Uiso 1 1 calc R . .
H42B H 0.4736 0.2988 0.2202 0.096 Uiso 1 1 calc R . .
C43 C 0.5320(6) 0.2567(5) 0.0943(6) 0.077(2) Uani 1 1 d . . .
H43A H 0.4688 0.2637 0.0483 0.092 Uiso 1 1 calc R . .
H43B H 0.5732 0.3045 0.0895 0.092 Uiso 1 1 calc R . .
C44 C 0.6814(5) 0.1704(4) 0.1334(5) 0.0651(19) Uani 1 1 d . . .
H44A H 0.6951 0.2165 0.1781 0.078 Uiso 1 1 calc R . .
H44B H 0.7373 0.1655 0.0951 0.078 Uiso 1 1 calc R . .
C45 C 0.6768(5) 0.0959(5) 0.1953(6) 0.071(2) Uani 1 1 d . . .
H45A H 0.6690 0.0503 0.1493 0.085 Uiso 1 1 calc R . .
H45B H 0.7424 0.0899 0.2375 0.085 Uiso 1 1 calc R . .
C46 C 0.5984(5) 0.0881(5) 0.2615(5) 0.075(2) Uani 1 1 d . . .
H46A H 0.6126 0.1267 0.3163 0.090 Uiso 1 1 calc R . .
H46B H 0.6024 0.0343 0.2908 0.090 Uiso 1 1 calc R . .

loop_
_atom_site_aniso_label
_atom_site_aniso_U_11
_atom_site_aniso_U_22
_atom_site_aniso_U_33
_atom_site_aniso_U_23
_atom_site_aniso_U_13
_atom_site_aniso_U_12
Ni1 0.0376(4) 0.0333(4) 0.0183(3) 0.0032(3) 0.0042(3) 0.0019(3)
O1 0.056(2) 0.0376(19) 0.0121(16) 0.0068(14) 0.0040(15) -0.0009(17)
O2 0.049(2) 0.067(3) 0.043(2) -0.012(2) 0.0231(19) -0.014(2)
Ni2 0.0340(4) 0.0606(5) 0.0270(4) -0.0044(3) 0.0061(3) 0.0009(3)
O3 0.45(5) 0.30(4) 0.21(3) 0.17(3) 0.22(4) 0.30(4)
O3' 0.151(10) 0.305(17) 0.169(12) 0.055(12) 0.086(9) 0.042(10)
C10 0.049(3) 0.043(3) 0.024(3) 0.011(2) 0.005(2) 0.011(3)
N11 0.044(3) 0.038(2) 0.024(2) 0.0012(18) 0.0059(19) 0.000(2)
C11 0.041(3) 0.039(3) 0.020(3) 0.006(2) 0.002(2) 0.008(2)
N12 0.038(3) 0.052(3) 0.029(2) 0.003(2) 0.0002(19) -0.005(2)
C12 0.056(4) 0.043(3) 0.028(3) 0.014(3) 0.004(3) 0.004(3)
N13 0.052(3) 0.055(3) 0.041(3) 0.001(2) 0.020(2) 0.013(3)
C13 0.073(4) 0.059(4) 0.015(3) 0.007(3) 0.002(3) 0.002(3)
N14 0.049(4) 0.075(4) 0.055(3) 0.007(3) 0.013(3) 0.018(3)
C14 0.068(4) 0.046(3) 0.022(3) -0.003(2) 0.009(3) 0.006(3)
C15 0.057(4) 0.043(3) 0.023(3) 0.005(2) 0.003(2) 0.005(3)
N15 0.056(5) 0.163(8) 0.149(8) -0.012(6) -0.001(5) 0.010(5)
C16 0.035(3) 0.045(3) 0.016(2) 0.004(2) 0.003(2) 0.005(2)
C21 0.065(4) 0.032(3) 0.033(3) 0.004(2) 0.008(3) -0.002(3)
N21 0.063(4) 0.077(4) 0.038(3) -0.008(3) 0.012(3) -0.008(3)
C22 0.067(4) 0.048(3) 0.042(4) -0.009(3) 0.011(3) -0.020(3)
N22 0.054(3) 0.071(3) 0.044(3) -0.002(3) 0.007(3) 0.010(3)
C23 0.049(4) 0.058(4) 0.030(3) -0.006(3) -0.004(3) -0.012(3)
N23 0.081(5) 0.108(5) 0.063(4) -0.008(4) -0.006(3) 0.042(4)
C24 0.040(4) 0.085(5) 0.045(4) 0.004(3) 0.000(3) -0.002(3)
N24 0.071(4) 0.092(5) 0.043(4) 0.013(3) -0.011(3) 0.006(3)
C25 0.046(4) 0.081(5) 0.040(4) 0.001(3) 0.015(3) 0.007(3)
N25 0.124(6) 0.144(7) 0.075(5) 0.040(5) -0.049(5) -0.012(6)
C26 0.052(4) 0.060(4) 0.029(3) -0.001(3) 0.013(3) -0.010(3)
C30 0.059(4) 0.082(5) 0.051(4) 0.016(4) 0.005(3) -0.002(4)
C31 0.036(3) 0.059(4) 0.031(3) 0.003(3) 0.007(2) 0.007(3)
C32 0.043(4) 0.076(4) 0.045(4) 0.010(3) 0.004(3) -0.005(3)
C33 0.049(4) 0.095(6) 0.049(4) 0.004(4) 0.023(3) -0.008(4)
C34 0.047(4) 0.089(5) 0.054(4) -0.020(4) 0.022(3) -0.004(4)
C35 0.043(4) 0.070(4) 0.048(4) -0.010(3) 0.011(3) -0.006(3)
C36 0.031(3) 0.076(4) 0.024(3) -0.006(3) 0.005(2) -0.003(3)
C41 0.056(4) 0.083(5) 0.049(4) -0.013(4) 0.012(3) 0.010(4)
C42 0.086(6) 0.091(6) 0.068(5) -0.031(4) 0.031(4) 0.003(5)
C43 0.070(5) 0.075(5) 0.085(6) 0.002(4) 0.012(4) 0.006(4)
C44 0.054(4) 0.093(5) 0.045(4) -0.001(4) -0.002(3) 0.013(4)
C45 0.053(4) 0.094(6) 0.065(5) -0.023(4) 0.006(3) -0.010(4)
C46 0.067(5) 0.122(6) 0.034(4) -0.003(4) -0.003(3) 0.003(4)

loop_
_atom_type_symbol
_atom_type_description
_atom_type_scat_dispersion_real
_atom_type_scat_dispersion_imag
_atom_type_scat_source
C C 0.0033 0.0016 'International Tables Vol C Tables 4.2.6.8 and 6.1.1.4'
H H 0.0000 0.0000 'International Tables Vol C Tables 4.2.6.8 and 6.1.1.4'
N N 0.0061 0.0033 'International Tables Vol C Tables 4.2.6.8 and 6.1.1.4'
O O 0.0106 0.0060 'International Tables Vol C Tables 4.2.6.8 and 6.1.1.4'
Ni Ni 0.3393 1.1124 'International Tables Vol C Tables 4.2.6.8 and 6.1.1.4'

loop_
_geom_angle_atom_site_label_1
_geom_angle_atom_site_label_2
_geom_angle_atom_site_label_3
_geom_angle
_geom_angle_site_symmetry_1
_geom_angle_site_symmetry_3
_geom_angle_publ_flag
O1 Ni1 N13 106.47(19) . . ?
O1 Ni1 O1 78.43(13) . 3_556 ?
N13 Ni1 O1 98.01(17) . 3_556 ?
O1 Ni1 N12 149.35(16) . . ?
N13 Ni1 N12 104.2(2) . . ?
O1 Ni1 N12 96.88(16) 3_556 . ?
O1 Ni1 N11 93.07(14) . . ?
N13 Ni1 N11 95.32(18) . . ?
O1 Ni1 N11 165.78(15) 3_556 . ?
C16 O1 Ni1 126.8(3) . . ?
C16 O1 Ni1 128.8(3) . 3_556 ?
Ni1 O1 Ni1 101.57(13) . 3_556 ?
C36 O2 Ni2 127.1(4) . . ?
C36 O2 Ni2 130.1(4) . 3_655 ?
Ni2 O2 Ni2 101.44(16) . 3_655 ?
O2 Ni2 O2 78.56(16) . 3_655 ?
O2 Ni2 N23 105.0(2) . . ?
O2 Ni2 N23 96.9(2) 3_655 . ?
O2 Ni2 N21 149.2(2) . . ?
O2 Ni2 N21 96.65(18) 3_655 . ?
N23 Ni2 N21 105.7(2) . . ?
O2 Ni2 N22 93.77(18) . . ?
O2 Ni2 N22 169.45(18) 3_655 . ?
N23 Ni2 N22 92.1(3) . . ?
N21 Ni2 N22 86.2(2) . . ?
C11 C10 N11 113.8(4) . . ?
C26 N11 C21 112.6(4) . . ?
C26 N11 C10 112.8(4) . . ?
C21 N11 C10 104.6(4) . . ?
C26 N11 Ni1 109.4(3) . . ?
C21 N11 Ni1 111.0(3) . . ?
C10 N11 Ni1 106.3(3) . . ?
C16 C11 C12 119.1(5) . . ?
C16 C11 C10 123.2(4) . . ?
C12 C11 C10 117.6(4) . . ?
C23 N12 C24 113.9(5) . . ?
C23 N12 Ni1 112.3(3) . . ?
C24 N12 Ni1 109.0(3) . . ?
C13 C12 C11 121.4(5) . . ?
N14 N13 Ni1 120.6(4) . . ?
C14 C13 C12 119.4(5) . . ?
N15 N14 N13 177.3(8) . . ?
C13 C14 C15 120.2(5) . . ?
C16 C15 C14 120.7(5) . . ?
O1 C16 C11 120.2(4) . . ?
O1 C16 C15 120.6(4) . . ?
C11 C16 C15 119.2(4) . . ?
N11 C21 C22 114.1(4) . . ?
C41 N21 C46 115.8(5) . . ?
C41 N21 Ni2 111.9(4) . . ?
C46 N21 Ni2 105.6(4) . . ?
C23 C22 C21 115.1(4) . . ?
C43 N22 C44 110.8(5) . . ?
C43 N22 C30 107.2(5) . . ?
C44 N22 C30 112.0(5) . . ?
C43 N22 Ni2 111.6(4) . . ?
C44 N22 Ni2 108.3(4) . . ?
C30 N22 Ni2 106.9(4) . . ?
N12 C23 C22 114.0(4) . . ?
N24 N23 Ni2 123.8(5) . . ?
N12 C24 C25 112.7(5) . . ?
N25 N24 N23 177.5(9) . . ?
C26 C25 C24 116.4(5) . . ?
N11 C26 C25 112.8(4) . . ?
C31 C30 N22 115.8(5) . . ?
C32 C31 C36 119.6(5) . . ?
C32 C31 C30 117.9(6) . . ?
C36 C31 C30 122.4(5) . . ?
C31 C32 C33 120.7(6) . . ?
C34 C33 C32 119.8(6) . . ?
C33 C34 C35 120.2(6) . . ?
C34 C35 C36 121.9(6) . . ?
O2 C36 C31 121.3(5) . . ?
O2 C36 C35 121.1(6) . . ?
C31 C36 C35 117.5(5) . . ?
C42 C41 N21 114.4(6) . . ?
C41 C42 C43 115.4(6) . . ?
N22 C43 C42 113.2(6) . . ?
N22 C44 C45 113.0(6) . . ?
C46 C45 C44 119.9(7) . . ?
C45 C46 N21 113.3(5) . . ?

loop_
_geom_bond_atom_site_label_1
_geom_bond_atom_site_label_2
_geom_bond_distance
_geom_bond_site_symmetry_2
_geom_bond_publ_flag
Ni1 O1 2.004(3) . ?
Ni1 N13 2.017(5) . ?
Ni1 O1 2.028(3) 3_556 ?
Ni1 N12 2.065(4) . ?
Ni1 N11 2.105(4) . ?
Ni1 Ni1 3.1232(13) 3_556 ?
O1 C16 1.369(5) . ?
O1 Ni1 2.028(3) 3_556 ?
O2 C36 1.334(6) . ?
O2 Ni2 1.996(4) . ?
O2 Ni2 2.008(4) 3_655 ?
Ni2 O2 2.008(4) 3_655 ?
Ni2 N23 2.042(6) . ?
Ni2 N21 2.057(5) . ?
Ni2 N22 2.085(5) . ?
C10 C11 1.501(7) . ?
C10 N11 1.511(6) . ?
N11 C26 1.482(7) . ?
N11 C21 1.489(6) . ?
C11 C16 1.389(7) . ?
C11 C12 1.404(7) . ?
N12 C23 1.470(7) . ?
N12 C24 1.490(7) . ?
C12 C13 1.377(8) . ?
N13 N14 1.180(7) . ?
C13 C14 1.374(8) . ?
N14 N15 1.148(8) . ?
C14 C15 1.396(7) . ?
C15 C16 1.392(7) . ?
C21 C22 1.518(7) . ?
N21 C41 1.475(8) . ?
N21 C46 1.534(8) . ?
C22 C23 1.512(7) . ?
N22 C43 1.479(8) . ?
N22 C44 1.484(7) . ?
N22 C30 1.505(8) . ?
N23 N24 1.149(8) . ?
C24 C25 1.542(8) . ?
N24 N25 1.111(8) . ?
C25 C26 1.495(8) . ?
C30 C31 1.493(8) . ?
C31 C32 1.395(8) . ?
C31 C36 1.403(8) . ?
C32 C33 1.399(9) . ?
C33 C34 1.362(9) . ?
C34 C35 1.371(8) . ?
C35 C36 1.413(8) . ?
C41 C42 1.443(9) . ?
C42 C43 1.560(9) . ?
C44 C45 1.491(9) . ?
C45 C46 1.479(9) . ?
